data_1501797
loop_
_publ_author_name
'Ma, Cheng'
'Li, Yan'
'Niu, Shubin'
'Zhang, Hua'
'Liu, Xingzhong'
'Che, Yongsheng'

_publ_section_title
;
 N-hydroxypyridones, phenylhydrazones, and a quinazolinone from Isaria
 farinosa.
;
_journal_issue 1
_journal_name_full 'Journal of natural products'
_journal_page_first 32
_journal_page_last 37
_journal_paper_doi 10.1021/np100568w
_journal_volume 74
_journal_year 2011
_chemical_formula_moiety 'C12 H13 N3 O5, 2(H2 O)'
_chemical_formula_sum 'C12 H17 N3 O7'
_chemical_formula_weight 315.29
_chemical_name_systematic
; 
 ? 
;
_space_group_IT_number 2
_symmetry_cell_setting triclinic
_symmetry_space_group_name_Hall '-P 1'
_symmetry_space_group_name_H-M 'P -1'
_atom_sites_solution_hydrogens geom
_atom_sites_solution_primary direct
_atom_sites_solution_secondary difmap
_audit_creation_method SHELXL-97
_cell_angle_alpha 116.449(7)
_cell_angle_beta 100.762(11)
_cell_angle_gamma 92.763(12)
_cell_formula_units_Z 2
_cell_length_a 8.933(2)
_cell_length_b 9.339(2)
_cell_length_c 9.9444(18)
_cell_measurement_reflns_used 324
_cell_measurement_temperature 173(2)
_cell_measurement_theta_max 27.48
_cell_measurement_theta_min 2.17
_cell_volume 721.5(3)
_computing_cell_refinement 'CrystalClear (Rigaku Inc., 2007)'
_computing_data_collection 'CrystalClear (Rigaku Inc., 2007)'
_computing_data_reduction 'CrystalClear (Rigaku Inc., 2007)'
_computing_molecular_graphics 'XP in Siemens SHELXTL (Sheldrick, 1994)'
_computing_publication_material 'SHELX97 (Sheldrick, 1997)'
_computing_structure_refinement 'SHELXL-97 (Sheldrick, 1997)'
_computing_structure_solution 'SHELXS-97 (Sheldrick, 1990)'
_diffrn_ambient_temperature 173(2)
_diffrn_measured_fraction_theta_full 0.995
_diffrn_measured_fraction_theta_max 0.995
_diffrn_measurement_device_type 'Saturn724+ CCD'
_diffrn_measurement_method '\w scans at fixed \c = 45\%'
_diffrn_radiation_monochromator graphite
_diffrn_radiation_source 'sealed tube'
_diffrn_radiation_type MoK\a
_diffrn_radiation_wavelength 0.71073
_diffrn_reflns_av_R_equivalents 0.0371
_diffrn_reflns_av_sigmaI/netI 0.0275
_diffrn_reflns_limit_h_max 11
_diffrn_reflns_limit_h_min -11
_diffrn_reflns_limit_k_max 12
_diffrn_reflns_limit_k_min -12
_diffrn_reflns_limit_l_max 12
_diffrn_reflns_limit_l_min -12
_diffrn_reflns_number 11847
_diffrn_reflns_theta_full 27.49
_diffrn_reflns_theta_max 27.49
_diffrn_reflns_theta_min 2.35
_exptl_absorpt_coefficient_mu 0.121
_exptl_absorpt_correction_T_max 0.9821
_exptl_absorpt_correction_T_min 0.9728
_exptl_absorpt_correction_type numerical
_exptl_absorpt_process_details 'CrystalClear (Rigaku Inc., 2007)'
_exptl_crystal_colour colorless
_exptl_crystal_density_diffrn 1.451
_exptl_crystal_density_method 'not measured'
_exptl_crystal_description block
_exptl_crystal_F_000 332
_exptl_crystal_size_max 0.23
_exptl_crystal_size_mid 0.15
_exptl_crystal_size_min 0.15
_refine_diff_density_max 0.282
_refine_diff_density_min -0.284
_refine_diff_density_rms 0.098
_refine_ls_extinction_method none
_refine_ls_goodness_of_fit_ref 1.222
_refine_ls_hydrogen_treatment constr
_refine_ls_matrix_type full
_refine_ls_number_parameters 202
_refine_ls_number_reflns 3304
_refine_ls_number_restraints 0
_refine_ls_restrained_S_all 1.222
_refine_ls_R_factor_all 0.0564
_refine_ls_R_factor_gt 0.0531
_refine_ls_shift/su_max 0.000
_refine_ls_shift/su_mean 0.000
_refine_ls_structure_factor_coef Fsqd
_refine_ls_weighting_details 'calc w=1/[\s^2^(Fo^2^)+(0.0672P)^2^+0.1884P] where P=(Fo^2^+2Fc^2^)/3'
_refine_ls_weighting_scheme calc
_refine_ls_wR_factor_gt 0.1448
_refine_ls_wR_factor_ref 0.1472
_reflns_number_gt 3115
_reflns_number_total 3304
_reflns_threshold_expression >2sigma(I)
_cod_data_source_file np100568w_si_001.cif
_cod_data_source_block a
_cod_original_sg_symbol_H-M P-1
_cod_database_code 1501797

loop_
_symmetry_equiv_pos_as_xyz
'x, y, z'
'-x, -y, -z'

loop_
_atom_site_label
_atom_site_type_symbol
_atom_site_fract_x
_atom_site_fract_y
_atom_site_fract_z
_atom_site_U_iso_or_equiv
_atom_site_adp_type
_atom_site_occupancy
_atom_site_symmetry_multiplicity
_atom_site_calc_flag
_atom_site_refinement_flags
O1 O 0.35378(14) 0.54373(14) 0.72075(13) 0.0317(3) Uani 1 1 d .
O1W O 0.05580(14) 0.21857(15) 0.59464(15) 0.0362(3) Uani 1 1 d .
H1WA H 0.0893 0.1540 0.5200 0.062(8) Uiso 1 1 d R
H1WB H 0.0031 0.1625 0.6207 0.070(8) Uiso 1 1 d R
O2 O 0.23271(14) 0.45549(14) 0.85250(14) 0.0334(3) Uani 1 1 d .
H2 H 0.1922 0.3804 0.7638 0.040 Uiso 1 1 d R
O2W O 0.20358(16) 0.66237(17) 0.51625(15) 0.0434(3) Uani 1 1 d .
H2WA H 0.2224 0.6220 0.5770 0.052 Uiso 1 1 d R
H2WB H 0.1243 0.7070 0.5283 0.052 Uiso 1 1 d R
O3 O 0.88674(14) 1.02172(15) 0.67637(14) 0.0344(3) Uani 1 1 d .
O4 O 0.98270(15) 1.30916(15) 1.23510(14) 0.0355(3) Uani 1 1 d .
O5 O 1.15080(15) 1.48459(16) 1.22002(14) 0.0385(3) Uani 1 1 d .
H5 H 1.1696 1.5322 1.3170 0.046 Uiso 1 1 d R
N8 N 0.58300(16) 0.78835(16) 0.87892(15) 0.0270(3) Uani 1 1 d .
H8A H 0.5344 0.7112 0.7874 0.032 Uiso 1 1 calc R
N9 N 0.69357(15) 0.89913(16) 0.89094(15) 0.0250(3) Uani 1 1 d .
N12 N 0.90626(16) 1.12334(17) 0.93348(16) 0.0289(3) Uani 1 1 d .
H12A H 0.8758 1.1054 1.0045 0.035 Uiso 1 1 calc R
C1 C 0.54554(18) 0.79563(19) 1.01068(18) 0.0240(3) Uani 1 1 d .
C2 C 0.62527(19) 0.9142(2) 1.15794(18) 0.0286(4) Uani 1 1 d .
H2A H 0.7053 0.9917 1.1681 0.034 Uiso 1 1 calc R
C3 C 0.5877(2) 0.9187(2) 1.28830(19) 0.0330(4) Uani 1 1 d .
H3A H 0.6428 0.9989 1.3876 0.040 Uiso 1 1 calc R
C4 C 0.4702(2) 0.8071(2) 1.2759(2) 0.0334(4) Uani 1 1 d .
H4A H 0.4439 0.8120 1.3660 0.040 Uiso 1 1 calc R
C5 C 0.39206(19) 0.6891(2) 1.13145(19) 0.0292(4) Uani 1 1 d .
H5A H 0.3131 0.6117 1.1232 0.035 Uiso 1 1 calc R
C6 C 0.42671(17) 0.68116(18) 0.99725(18) 0.0241(3) Uani 1 1 d .
C7 C 0.33677(18) 0.55559(19) 0.84442(19) 0.0260(3) Uani 1 1 d .
C10 C 0.72400(18) 0.88690(19) 0.76474(18) 0.0258(3) Uani 1 1 d .
C11 C 0.84657(18) 1.01622(19) 0.78742(18) 0.0255(3) Uani 1 1 d .
C13 C 1.01621(18) 1.26617(19) 0.98679(19) 0.0279(3) Uani 1 1 d .
H13A H 0.9744 1.3364 0.9428 0.033 Uiso 1 1 calc R
H13B H 1.1130 1.2359 0.9540 0.033 Uiso 1 1 calc R
C14 C 1.04705(18) 1.3546(2) 1.16120(19) 0.0282(3) Uani 1 1 d .
C15 C 0.6481(2) 0.7580(2) 0.60636(19) 0.0338(4) Uani 1 1 d .
H15A H 0.5361 0.7546 0.5903 0.051 Uiso 1 1 calc R
H15B H 0.6746 0.6531 0.5949 0.051 Uiso 1 1 calc R
H15C H 0.6837 0.7814 0.5299 0.051 Uiso 1 1 calc R

loop_
_atom_site_aniso_label
_atom_site_aniso_U_11
_atom_site_aniso_U_22
_atom_site_aniso_U_33
_atom_site_aniso_U_23
_atom_site_aniso_U_13
_atom_site_aniso_U_12
O1 0.0355(6) 0.0323(6) 0.0248(6) 0.0117(5) 0.0070(5) -0.0029(5)
O1W 0.0387(7) 0.0318(6) 0.0376(7) 0.0135(6) 0.0159(6) -0.0015(5)
O2 0.0348(6) 0.0315(6) 0.0320(6) 0.0142(5) 0.0075(5) -0.0057(5)
O2W 0.0457(8) 0.0451(8) 0.0346(7) 0.0161(6) 0.0052(6) 0.0040(6)
O3 0.0405(7) 0.0352(6) 0.0299(6) 0.0153(5) 0.0149(5) -0.0018(5)
O4 0.0408(7) 0.0371(7) 0.0315(6) 0.0172(5) 0.0127(5) 0.0000(5)
O5 0.0427(7) 0.0381(7) 0.0285(6) 0.0128(5) 0.0057(5) -0.0113(6)
N8 0.0310(7) 0.0260(7) 0.0216(6) 0.0097(5) 0.0062(5) -0.0049(5)
N9 0.0255(6) 0.0249(6) 0.0264(7) 0.0129(5) 0.0079(5) 0.0012(5)
N12 0.0315(7) 0.0305(7) 0.0263(7) 0.0149(6) 0.0080(6) -0.0028(6)
C1 0.0260(7) 0.0248(7) 0.0241(7) 0.0128(6) 0.0080(6) 0.0055(6)
C2 0.0307(8) 0.0269(8) 0.0255(8) 0.0101(7) 0.0066(6) 0.0013(6)
C3 0.0356(9) 0.0349(9) 0.0249(8) 0.0110(7) 0.0063(7) 0.0067(7)
C4 0.0366(9) 0.0442(10) 0.0263(8) 0.0198(8) 0.0125(7) 0.0115(8)
C5 0.0290(8) 0.0350(9) 0.0315(8) 0.0207(7) 0.0110(7) 0.0059(6)
C6 0.0245(7) 0.0256(8) 0.0249(8) 0.0132(6) 0.0078(6) 0.0056(6)
C7 0.0264(7) 0.0247(7) 0.0294(8) 0.0141(7) 0.0083(6) 0.0029(6)
C10 0.0264(8) 0.0266(8) 0.0259(8) 0.0127(6) 0.0080(6) 0.0039(6)
C11 0.0260(7) 0.0268(8) 0.0271(8) 0.0140(6) 0.0097(6) 0.0045(6)
C13 0.0277(8) 0.0278(8) 0.0293(8) 0.0144(7) 0.0076(6) -0.0010(6)
C14 0.0270(8) 0.0292(8) 0.0322(8) 0.0166(7) 0.0097(6) 0.0038(6)
C15 0.0382(9) 0.0356(9) 0.0244(8) 0.0120(7) 0.0068(7) -0.0031(7)

loop_
_atom_type_symbol
_atom_type_description
_atom_type_scat_dispersion_real
_atom_type_scat_dispersion_imag
_atom_type_scat_source
C C 0.0033 0.0016 'International Tables Vol C Tables 4.2.6.8 and 6.1.1.4'
H H 0.0000 0.0000 'International Tables Vol C Tables 4.2.6.8 and 6.1.1.4'
N N 0.0061 0.0033 'International Tables Vol C Tables 4.2.6.8 and 6.1.1.4'
O O 0.0106 0.0060 'International Tables Vol C Tables 4.2.6.8 and 6.1.1.4'

loop_
_geom_angle_atom_site_label_1
_geom_angle_atom_site_label_2
_geom_angle_atom_site_label_3
_geom_angle
H1WA O1W H1WB 107.0
C7 O2 H2 110.2
H2WA O2W H2WB 109.6
C14 O5 H5 111.6
N9 N8 C1 120.01(13)
N9 N8 H8A 120.0
C1 N8 H8A 120.0
C10 N9 N8 117.54(13)
C11 N12 C13 126.19(13)
C11 N12 H12A 116.9
C13 N12 H12A 116.9
N8 C1 C2 120.88(14)
N8 C1 C6 119.79(14)
C2 C1 C6 119.32(14)
C3 C2 C1 120.16(16)
C3 C2 H2A 119.9
C1 C2 H2A 119.9
C2 C3 C4 120.84(16)
C2 C3 H3A 119.6
C4 C3 H3A 119.6
C5 C4 C3 119.36(15)
C5 C4 H4A 120.3
C3 C4 H4A 120.3
C4 C5 C6 121.37(15)
C4 C5 H5A 119.3
C6 C5 H5A 119.3
C5 C6 C1 118.95(15)
C5 C6 C7 119.57(14)
C1 C6 C7 121.47(14)
O1 C7 O2 121.97(15)
O1 C7 C6 124.31(14)
O2 C7 C6 113.71(14)
N9 C10 C15 125.22(15)
N9 C10 C11 114.40(14)
C15 C10 C11 120.38(14)
O3 C11 N12 123.40(15)
O3 C11 C10 121.78(14)
N12 C11 C10 114.82(13)
N12 C13 C14 107.74(13)
N12 C13 H13A 110.2
C14 C13 H13A 110.2
N12 C13 H13B 110.2
C14 C13 H13B 110.2
H13A C13 H13B 108.5
O4 C14 O5 125.17(16)
O4 C14 C13 123.14(15)
O5 C14 C13 111.70(14)
C10 C15 H15A 109.5
C10 C15 H15B 109.5
H15A C15 H15B 109.5
C10 C15 H15C 109.5
H15A C15 H15C 109.5
H15B C15 H15C 109.5

loop_
_geom_bond_atom_site_label_1
_geom_bond_atom_site_label_2
_geom_bond_distance
O1 C7 1.2239(19)
O1W H1WA 0.8399
O1W H1WB 0.8400
O2 C7 1.3249(19)
O2 H2 0.8400
O2W H2WA 0.8400
O2W H2WB 0.8400
O3 C11 1.2440(19)
O4 C14 1.209(2)
O5 C14 1.316(2)
O5 H5 0.8400
N8 N9 1.3444(18)
N8 C1 1.386(2)
N8 H8A 0.8800
N9 C10 1.290(2)
N12 C11 1.327(2)
N12 C13 1.440(2)
N12 H12A 0.8800
C1 C2 1.403(2)
C1 C6 1.413(2)
C2 C3 1.383(2)
C2 H2A 0.9500
C3 C4 1.391(3)
C3 H3A 0.9500
C4 C5 1.381(3)
C4 H4A 0.9500
C5 C6 1.397(2)
C5 H5A 0.9500
C6 C7 1.482(2)
C10 C15 1.491(2)
C10 C11 1.499(2)
C13 C14 1.513(2)
C13 H13A 0.9900
C13 H13B 0.9900
C15 H15A 0.9800
C15 H15B 0.9800
C15 H15C 0.9800

loop_
_geom_torsion_atom_site_label_1
_geom_torsion_atom_site_label_2
_geom_torsion_atom_site_label_3
_geom_torsion_atom_site_label_4
_geom_torsion
C1 N8 N9 C10 180.00(14)
N9 N8 C1 C2 -2.2(2)
N9 N8 C1 C6 178.51(13)
N8 C1 C2 C3 -179.24(15)
C6 C1 C2 C3 0.0(2)
C1 C2 C3 C4 -0.4(3)
C2 C3 C4 C5 1.0(3)
C3 C4 C5 C6 -1.2(3)
C4 C5 C6 C1 0.7(2)
C4 C5 C6 C7 -178.14(14)
N8 C1 C6 C5 179.12(14)
C2 C1 C6 C5 -0.1(2)
N8 C1 C6 C7 -2.0(2)
C2 C1 C6 C7 178.70(14)
C5 C6 C7 O1 176.49(15)
C1 C6 C7 O1 -2.3(2)
C5 C6 C7 O2 -2.9(2)
C1 C6 C7 O2 178.30(13)
N8 N9 C10 C15 -1.1(2)
N8 N9 C10 C11 179.03(13)
C13 N12 C11 O3 4.6(3)
C13 N12 C11 C10 -174.76(15)
N9 C10 C11 O3 -178.94(14)
C15 C10 C11 O3 1.2(2)
N9 C10 C11 N12 0.4(2)
C15 C10 C11 N12 -179.51(14)
C11 N12 C13 C14 178.06(15)
N12 C13 C14 O4 -2.2(2)
N12 C13 C14 O5 177.90(14)
